data_4337300
loop_
_publ_author_name
'Palacios, Mar\'ia A'
'Titos-Padilla, Silvia'
'Ruiz, Jos\'e'
'Herrera, Juan Manuel'
'Pope, Simon J. A.'
'Brechin, Euan K.'
'Colacio, Enrique'

_publ_section_title
;
 Bifunctional Zn(II)Ln(III) Dinuclear Complexes Combining Field Induced
 SMM Behavior and Luminescence: Enhanced NIR Lanthanide Emission by
 9-Anthracene Carboxylate Bridging Ligands.
;
_journal_issue 3
_journal_name_full 'Inorganic chemistry'
_journal_page_first 1465
_journal_page_last 1474
_journal_paper_doi 10.1021/ic402597s
_journal_volume 53
_journal_year 2014
_chemical_absolute_configuration ad
_chemical_formula_sum 'C25 H37 Er N6 O13 Zn'
_chemical_formula_weight 862.24
_chemical_name_systematic
;
 ?
;
_space_group_IT_number 19
_symmetry_cell_setting orthorhombic
_symmetry_space_group_name_Hall 'P 2ac 2ab'
_symmetry_space_group_name_H-M 'P 21 21 21'
_atom_sites_solution_hydrogens geom
_atom_sites_solution_primary direct
_atom_sites_solution_secondary difmap
_audit_creation_method SHELXL-97
_cell_angle_alpha 90.00
_cell_angle_beta 90.00
_cell_angle_gamma 90.00
_cell_formula_units_Z 4
_cell_length_a 10.7276(5)
_cell_length_b 15.8243(7)
_cell_length_c 17.8958(8)
_cell_measurement_reflns_used 7948
_cell_measurement_temperature 100(2)
_cell_measurement_theta_max 27.8275
_cell_measurement_theta_min 2.2935
_cell_volume 3037.9(2)
_computing_cell_refinement 'Bruker smart'
_computing_data_collection 'Bruker smart'
_computing_data_reduction 'Bruker smart'
_computing_molecular_graphics 'Bruker SHELXTL'
_computing_publication_material 'SHELXL-97 (Sheldrick, 1997)'
_computing_structure_refinement 'SHELXL-97 (Sheldrick, 1997)'
_computing_structure_solution 'SHELXL-97 (Sheldrick, 1990)'
_diffrn_ambient_temperature 100(2)
_diffrn_measured_fraction_theta_full 0.999
_diffrn_measured_fraction_theta_max 0.999
_diffrn_measurement_device_type 'Bruker Axs APEX automatic diffractometer'
_diffrn_measurement_method 'phi and omega scans'
_diffrn_radiation_monochromator graphite
_diffrn_radiation_source 'fine-focus sealed tube'
_diffrn_radiation_type MoK\a
_diffrn_radiation_wavelength 0.71073
_diffrn_reflns_av_R_equivalents 0.0302
_diffrn_reflns_av_sigmaI/netI 0.0338
_diffrn_reflns_limit_h_max 12
_diffrn_reflns_limit_h_min -12
_diffrn_reflns_limit_k_max 18
_diffrn_reflns_limit_k_min -15
_diffrn_reflns_limit_l_max 21
_diffrn_reflns_limit_l_min -21
_diffrn_reflns_number 16329
_diffrn_reflns_theta_full 25.00
_diffrn_reflns_theta_max 25.00
_diffrn_reflns_theta_min 1.72
_exptl_absorpt_coefficient_mu 3.609
_exptl_absorpt_correction_T_max 1.00000
_exptl_absorpt_correction_T_min 0.671053
_exptl_absorpt_correction_type empirical
_exptl_absorpt_process_details 'Bruker SADABS (Bruker, 1999)'
_exptl_crystal_colour Pink
_exptl_crystal_density_diffrn 1.885
_exptl_crystal_density_method 'not measured'
_exptl_crystal_description Prismatic
_exptl_crystal_F_000 1724
_exptl_crystal_size_max 0.43
_exptl_crystal_size_mid 0.21
_exptl_crystal_size_min 0.11
_refine_diff_density_max 1.318
_refine_diff_density_min -0.422
_refine_diff_density_rms 0.094
_refine_ls_abs_structure_details 'Flack H D (1983), Acta Cryst. A39, 876-881'
_refine_ls_abs_structure_Flack -0.034(9)
_refine_ls_extinction_method none
_refine_ls_goodness_of_fit_ref 0.823
_refine_ls_hydrogen_treatment constr
_refine_ls_matrix_type full
_refine_ls_number_parameters 422
_refine_ls_number_reflns 5346
_refine_ls_number_restraints 0
_refine_ls_restrained_S_all 0.823
_refine_ls_R_factor_all 0.0272
_refine_ls_R_factor_gt 0.0253
_refine_ls_shift/su_max 0.003
_refine_ls_shift/su_mean 0.000
_refine_ls_structure_factor_coef Fsqd
_refine_ls_weighting_details 'calc w=1/[\s^2^(Fo^2^)+(0.0445P)^2^+6.4005P] where P=(Fo^2^+2Fc^2^)/3'
_refine_ls_weighting_scheme calc
_refine_ls_wR_factor_gt 0.0609
_refine_ls_wR_factor_ref 0.0627
_reflns_number_gt 5086
_reflns_number_total 5346
_reflns_threshold_expression >2sigma(I)
_cod_data_source_file ic402597s_si_002.cif
_cod_data_source_block Compound5
_cod_depositor_comments
;
The following automatic conversions were performed:

'_symmetry_cell_setting' value 'Orthorhombic' changed to
'orthorhombic' according to
/usr/data/users/saulius/automatic-downloads/current/ACS/lib/dictionaries/cif_core.dic
dictionary named 'cif_core.dic' version 2.4.2 from
2011-04-26.

'_exptl_absorpt_correction_type' value 'Empirical'
changed to 'empirical' according to
/usr/data/users/saulius/automatic-downloads/current/ACS/lib/dictionaries/cif_core.dic
dictionary named 'cif_core.dic' version 2.4.2 from 2011-04-26.

Automatic conversion script
Id: cif_fix_values 2281 2013-09-26 08:29:07Z andrius 
;
_cod_original_sg_symbol_H-M P212121
_cod_database_code 4337300

loop_
_symmetry_equiv_pos_as_xyz
'x, y, z'
'-x+1/2, -y, z+1/2'
'x+1/2, -y+1/2, -z'
'-x, y+1/2, -z+1/2'

loop_
_atom_site_label
_atom_site_type_symbol
_atom_site_fract_x
_atom_site_fract_y
_atom_site_fract_z
_atom_site_U_iso_or_equiv
_atom_site_adp_type
_atom_site_occupancy
_atom_site_symmetry_multiplicity
_atom_site_calc_flag
_atom_site_refinement_flags
Zn1 Zn 0.69664(5) 0.06418(3) 0.86548(3) 0.01317(12) Uani 1 1 d .
Er1 Er 0.828282(16) 0.213193(11) 0.748614(11) 0.01229(6) Uani 1 1 d .
C1A C 0.6941(5) 0.2680(3) 0.5807(2) 0.0190(10) Uani 1 1 d .
H1A1 H 0.7112 0.2284 0.5414 0.028 Uiso 1 1 calc R
H1A2 H 0.7633 0.3061 0.5859 0.028 Uiso 1 1 calc R
H1A3 H 0.6203 0.2995 0.5688 0.028 Uiso 1 1 calc R
C3A C 0.5828(5) 0.1603(3) 0.6502(3) 0.0139(10) Uani 1 1 d .
C4A C 0.6026(4) 0.0962(3) 0.7039(2) 0.0139(10) Uani 1 1 d .
C6A C 0.5167(4) 0.0297(3) 0.7069(2) 0.0156(10) Uani 1 1 d .
C7A C 0.4133(5) 0.0307(3) 0.6599(3) 0.0164(10) Uani 1 1 d .
H7A H 0.3558 -0.0131 0.6633 0.020 Uiso 1 1 calc R
C8A C 0.3929(5) 0.0944(3) 0.6083(3) 0.0174(10) Uani 1 1 d .
C9A C 0.2802(5) 0.0930(3) 0.5578(3) 0.0253(12) Uani 1 1 d .
H9A1 H 0.3012 0.0656 0.5116 0.038 Uiso 1 1 calc R
H9A2 H 0.2538 0.1499 0.5479 0.038 Uiso 1 1 calc R
H9A3 H 0.2139 0.0626 0.5818 0.038 Uiso 1 1 calc R
C10A C 0.4809(5) 0.1592(3) 0.6035(2) 0.0152(10) Uani 1 1 d .
H10A H 0.4705 0.2020 0.5685 0.018 Uiso 1 1 calc R
C11A C 0.5449(4) -0.0444(3) 0.7552(3) 0.0165(9) Uani 1 1 d .
H11A H 0.6246 -0.0678 0.7402 0.020 Uiso 1 1 calc R
H11B H 0.4820 -0.0873 0.7468 0.020 Uiso 1 1 calc R
C13A C 0.4222(5) -0.0007(3) 0.8621(3) 0.0218(11) Uani 1 1 d .
H13A H 0.3663 -0.0470 0.8534 0.033 Uiso 1 1 calc R
H13B H 0.3948 0.0477 0.8342 0.033 Uiso 1 1 calc R
H13C H 0.4230 0.0128 0.9144 0.033 Uiso 1 1 calc R
C14A C 0.5888(5) -0.1030(3) 0.8767(3) 0.0195(11) Uani 1 1 d .
H14A H 0.5367 -0.1495 0.8602 0.023 Uiso 1 1 calc R
H14B H 0.5764 -0.0961 0.9300 0.023 Uiso 1 1 calc R
C15A C 0.7249(5) -0.1248(3) 0.8619(3) 0.0197(10) Uani 1 1 d .
H15A H 0.7510 -0.1683 0.8967 0.024 Uiso 1 1 calc R
H15B H 0.7325 -0.1475 0.8117 0.024 Uiso 1 1 calc R
C17A C 0.9023(5) -0.0512(3) 0.8088(3) 0.0228(11) Uani 1 1 d .
H17A H 0.9492 -0.1028 0.8108 0.034 Uiso 1 1 calc R
H17B H 0.9577 -0.0040 0.8146 0.034 Uiso 1 1 calc R
H17C H 0.8605 -0.0472 0.7615 0.034 Uiso 1 1 calc R
C18A C 0.8754(5) -0.0516(3) 0.9430(3) 0.0176(11) Uani 1 1 d .
H18A H 0.9473 -0.0145 0.9406 0.021 Uiso 1 1 calc R
H18B H 0.9049 -0.1084 0.9532 0.021 Uiso 1 1 calc R
C19A C 0.7899(5) -0.0230(3) 1.0060(3) 0.0186(11) Uani 1 1 d .
H19A H 0.7268 -0.0659 1.0144 0.022 Uiso 1 1 calc R
H19B H 0.8383 -0.0174 1.0516 0.022 Uiso 1 1 calc R
C21A C 0.6123(5) 0.0652(4) 1.0344(3) 0.0217(11) Uani 1 1 d .
H21A H 0.5572 0.0195 1.0219 0.033 Uiso 1 1 calc R
H21B H 0.5722 0.1181 1.0236 0.033 Uiso 1 1 calc R
H21C H 0.6324 0.0626 1.0866 0.033 Uiso 1 1 calc R
C22A C 0.8076(4) 0.1314(3) 1.0139(2) 0.0167(10) Uani 1 1 d .
H22A H 0.8194 0.1276 1.0676 0.020 Uiso 1 1 calc R
H22B H 0.7619 0.1831 1.0041 0.020 Uiso 1 1 calc R
C23A C 0.9344(4) 0.1386(3) 0.9776(2) 0.0145(10) Uani 1 1 d .
C24A C 0.9410(4) 0.1501(3) 0.9006(3) 0.0150(10) Uani 1 1 d .
C26A C 1.0571(4) 0.1592(3) 0.8659(2) 0.0130(9) Uani 1 1 d .
C28A C 1.1654(4) 0.1648(3) 0.7495(3) 0.0225(10) Uani 1 1 d .
H28A H 1.2188 0.2103 0.7649 0.034 Uiso 1 1 calc R
H28B H 1.1504 0.1689 0.6967 0.034 Uiso 1 1 calc R
H28C H 1.2049 0.1118 0.7604 0.034 Uiso 1 1 calc R
C29A C 1.1658(4) 0.1583(3) 0.9070(2) 0.0142(10) Uani 1 1 d .
H29A H 1.2421 0.1653 0.8831 0.017 Uiso 1 1 calc R
C30A C 1.1613(4) 0.1468(3) 0.9846(2) 0.0152(9) Uani 1 1 d .
C31A C 1.2787(4) 0.1465(3) 1.0297(3) 0.0214(11) Uani 1 1 d .
H31A H 1.2699 0.1843 1.0713 0.032 Uiso 1 1 calc R
H31B H 1.3471 0.1646 0.9990 0.032 Uiso 1 1 calc R
H31C H 1.2946 0.0904 1.0478 0.032 Uiso 1 1 calc R
C32A C 1.0447(4) 0.1368(3) 1.0184(3) 0.0174(10) Uani 1 1 d .
H32A H 1.0407 0.1287 1.0698 0.021 Uiso 1 1 calc R
N12A N 0.5497(4) -0.0247(2) 0.8378(2) 0.0143(8) Uani 1 1 d .
N16A N 0.8094(4) -0.0505(2) 0.8695(2) 0.0158(8) Uani 1 1 d .
N20A N 0.7283(4) 0.0581(3) 0.9897(2) 0.0141(8) Uani 1 1 d .
O2A O 0.6756(3) 0.22324(19) 0.64980(16) 0.0171(7) Uani 1 1 d .
O5A O 0.7028(3) 0.09926(17) 0.74882(19) 0.0135(6) Uani 1 1 d .
O25A O 0.8376(3) 0.15072(19) 0.85797(17) 0.0147(7) Uani 1 1 d .
O27A O 1.0484(3) 0.1701(2) 0.78911(17) 0.0159(7) Uani 1 1 d .
N1B N 0.8659(4) 0.3860(3) 0.7826(2) 0.0205(10) Uani 1 1 d .
O1B O 0.7986(3) 0.3627(2) 0.72916(17) 0.0212(8) Uani 1 1 d .
O2B O 0.9251(3) 0.3268(2) 0.81528(18) 0.0194(7) Uani 1 1 d .
O3B O 0.8781(4) 0.4595(2) 0.8009(2) 0.0284(9) Uani 1 1 d .
N1C N 0.9542(4) 0.1839(3) 0.6107(2) 0.0190(10) Uani 1 1 d .
O1C O 0.9057(3) 0.1243(2) 0.64739(18) 0.0216(8) Uani 1 1 d .
O2C O 0.9608(3) 0.2552(2) 0.64355(18) 0.0196(7) Uani 1 1 d .
O3C O 0.9907(3) 0.1748(2) 0.54618(18) 0.0297(9) Uani 1 1 d .
N1D N 0.5449(4) 0.2267(2) 0.8375(2) 0.0171(9) Uani 1 1 d .
O1D O 0.5626(3) 0.1642(2) 0.88066(18) 0.0187(8) Uani 1 1 d .
O2D O 0.6372(3) 0.2629(2) 0.80580(17) 0.0182(7) Uani 1 1 d .
O3D O 0.4387(3) 0.2544(2) 0.8279(2) 0.0250(8) Uani 1 1 d .

loop_
_atom_site_aniso_label
_atom_site_aniso_U_11
_atom_site_aniso_U_22
_atom_site_aniso_U_33
_atom_site_aniso_U_23
_atom_site_aniso_U_13
_atom_site_aniso_U_12
Zn1 0.0133(3) 0.0132(3) 0.0130(2) 0.0019(2) 0.0003(2) 0.0000(2)
Er1 0.01298(10) 0.01278(10) 0.01110(10) 0.00126(10) -0.00027(11) -0.00134(7)
C1A 0.022(3) 0.022(3) 0.012(2) 0.0050(18) 0.002(2) 0.002(2)
C3A 0.019(2) 0.011(2) 0.012(2) -0.0034(19) -0.0016(19) 0.0005(19)
C4A 0.013(2) 0.017(2) 0.012(2) -0.0033(19) 0.0015(18) 0.0021(19)
C6A 0.019(3) 0.015(2) 0.013(2) -0.0050(18) 0.0037(19) -0.003(2)
C7A 0.014(2) 0.019(3) 0.016(2) 0.003(2) 0.0025(19) -0.003(2)
C8A 0.018(3) 0.016(2) 0.018(2) -0.0003(19) 0.0019(19) 0.004(2)
C9A 0.026(3) 0.028(3) 0.022(3) 0.004(2) -0.007(2) -0.002(2)
C10A 0.020(3) 0.013(2) 0.013(2) -0.0015(18) 0.0030(19) 0.001(2)
C11A 0.016(2) 0.013(2) 0.020(2) 0.001(2) 0.002(2) -0.0030(16)
C13A 0.017(2) 0.028(3) 0.021(3) 0.000(2) 0.005(2) -0.004(2)
C14A 0.026(3) 0.016(2) 0.017(2) 0.003(2) 0.004(2) -0.006(2)
C15A 0.033(3) 0.007(2) 0.018(2) 0.0031(19) -0.002(2) 0.006(2)
C17A 0.027(3) 0.020(3) 0.021(3) 0.002(2) 0.008(2) 0.007(2)
C18A 0.016(2) 0.014(3) 0.023(3) 0.003(2) -0.001(2) 0.002(2)
C19A 0.022(3) 0.017(3) 0.017(2) 0.003(2) -0.002(2) 0.002(2)
C21A 0.017(3) 0.027(3) 0.021(3) 0.000(2) -0.001(2) 0.004(2)
C22A 0.018(2) 0.019(2) 0.013(2) -0.0020(19) 0.0007(19) 0.001(2)
C23A 0.019(2) 0.010(2) 0.014(2) -0.0011(19) 0.0005(19) 0.001(2)
C24A 0.014(2) 0.012(2) 0.019(2) 0.000(2) -0.0057(19) 0.002(2)
C26A 0.015(2) 0.013(2) 0.011(2) 0.0025(19) -0.0017(18) 0.0016(18)
C28A 0.013(2) 0.035(3) 0.019(2) 0.000(2) 0.010(3) 0.0025(18)
C29A 0.011(2) 0.014(2) 0.018(2) -0.0013(18) 0.0019(19) -0.0015(19)
C30A 0.015(2) 0.012(2) 0.019(2) -0.0016(19) -0.004(2) 0.000(2)
C31A 0.019(3) 0.024(3) 0.022(3) 0.000(2) 0.000(2) 0.001(2)
C32A 0.026(3) 0.015(2) 0.010(2) 0.0016(19) -0.0032(19) 0.002(2)
N12A 0.013(2) 0.015(2) 0.015(2) 0.0033(16) 0.0007(16) -0.0029(16)
N16A 0.018(2) 0.0146(19) 0.0151(18) 0.0013(16) -0.0018(17) 0.0038(17)
N20A 0.015(2) 0.013(2) 0.0150(19) 0.0035(16) 0.0033(15) 0.0031(17)
O2A 0.0198(17) 0.0180(17) 0.0135(15) 0.0058(13) -0.0056(13) -0.0053(15)
O5A 0.0145(13) 0.0157(14) 0.0103(13) 0.0007(15) -0.0008(16) -0.0010(11)
O25A 0.0111(16) 0.0178(16) 0.0153(15) 0.0050(13) -0.0026(13) -0.0040(14)
O27A 0.0131(17) 0.0227(18) 0.0121(15) 0.0007(13) 0.0016(13) 0.0016(14)
N1B 0.013(2) 0.016(2) 0.032(2) 0.0084(19) 0.0091(18) -0.0011(17)
O1B 0.0199(18) 0.0155(17) 0.028(2) -0.0007(14) 0.0067(14) -0.0043(15)
O2B 0.0210(18) 0.0169(18) 0.0201(17) 0.0001(14) 0.0025(14) -0.0017(15)
O3B 0.032(2) 0.0137(19) 0.039(2) -0.0056(16) 0.0104(18) -0.0035(16)
N1C 0.013(2) 0.031(3) 0.013(2) 0.0013(18) -0.0002(16) 0.0018(19)
O1C 0.0254(19) 0.0210(19) 0.0185(17) -0.0025(15) 0.0042(15) -0.0039(16)
O2C 0.0212(18) 0.0188(18) 0.0189(17) -0.0001(15) -0.0020(15) -0.0014(14)
O3C 0.029(2) 0.044(2) 0.0160(18) 0.0014(16) 0.0061(16) 0.0019(19)
N1D 0.016(2) 0.018(2) 0.017(2) 0.0006(17) 0.0007(16) 0.0007(17)
O1D 0.0209(19) 0.0165(19) 0.0188(18) 0.0024(15) 0.0038(15) 0.0017(14)
O2D 0.0173(18) 0.0191(18) 0.0181(16) 0.0023(14) 0.0032(14) 0.0011(14)
O3D 0.0137(18) 0.029(2) 0.032(2) 0.0034(16) -0.0025(15) 0.0032(15)

loop_
_atom_type_symbol
_atom_type_description
_atom_type_scat_dispersion_real
_atom_type_scat_dispersion_imag
_atom_type_scat_source
C C 0.0033 0.0016 'International Tables Vol C Tables 4.2.6.8 and 6.1.1.4'
H H 0.0000 0.0000 'International Tables Vol C Tables 4.2.6.8 and 6.1.1.4'
N N 0.0061 0.0033 'International Tables Vol C Tables 4.2.6.8 and 6.1.1.4'
O O 0.0106 0.0060 'International Tables Vol C Tables 4.2.6.8 and 6.1.1.4'
Zn Zn 0.2839 1.4301 'International Tables Vol C Tables 4.2.6.8 and 6.1.1.4'
Er Er -0.2586 4.9576 'International Tables Vol C Tables 4.2.6.8 and 6.1.1.4'

loop_
_geom_angle_atom_site_label_1
_geom_angle_atom_site_label_2
_geom_angle_atom_site_label_3
_geom_angle
O25A Zn1 O1D 90.56(13)
O25A Zn1 O5A 75.04(11)
O1D Zn1 O5A 87.34(12)
O25A Zn1 N12A 163.03(13)
O1D Zn1 N12A 91.16(14)
O5A Zn1 N12A 88.18(12)
O25A Zn1 N16A 98.58(14)
O1D Zn1 N16A 167.51(13)
O5A Zn1 N16A 103.19(12)
N12A Zn1 N16A 82.59(15)
O25A Zn1 N20A 88.95(13)
O1D Zn1 N20A 90.42(13)
O5A Zn1 N20A 163.80(13)
N12A Zn1 N20A 107.92(14)
N16A Zn1 N20A 81.31(14)
O25A Zn1 Er1 36.92(8)
O1D Zn1 Er1 81.23(9)
O5A Zn1 Er1 39.39(7)
N12A Zn1 Er1 126.96(10)
N16A Zn1 Er1 111.16(10)
N20A Zn1 Er1 124.42(10)
O25A Er1 O5A 70.43(11)
O25A Er1 O2B 82.76(11)
O5A Er1 O2B 149.34(12)
O25A Er1 O1B 125.20(11)
O5A Er1 O1B 135.00(11)
O2B Er1 O1B 52.63(11)
O25A Er1 O2A 135.51(11)
O5A Er1 O2A 69.41(11)
O2B Er1 O2A 127.56(11)
O1B Er1 O2A 74.95(11)
O25A Er1 O2D 78.94(11)
O5A Er1 O2D 75.71(11)
O2B Er1 O2D 85.01(11)
O1B Er1 O2D 68.34(11)
O2A Er1 O2D 73.39(11)
O25A Er1 O1C 112.77(12)
O5A Er1 O1C 75.10(11)
O2B Er1 O1C 130.94(11)
O1B Er1 O1C 120.21(11)
O2A Er1 O1C 74.04(11)
O2D Er1 O1C 142.10(11)
O25A Er1 O2C 141.28(11)
O5A Er1 O2C 124.47(11)
O2B Er1 O2C 85.81(11)
O1B Er1 O2C 72.53(11)
O2A Er1 O2C 79.27(10)
O2D Er1 O2C 136.68(11)
O1C Er1 O2C 52.31(11)
O25A Er1 O27A 65.53(11)
O5A Er1 O27A 109.71(10)
O2B Er1 O27A 70.08(11)
O1B Er1 O27A 115.07(11)
O2A Er1 O27A 148.14(10)
O2D Er1 O27A 138.31(10)
O1C Er1 O27A 75.09(11)
O2C Er1 O27A 75.78(10)
O25A Er1 N1B 103.71(12)
O5A Er1 N1B 149.23(11)
O2B Er1 N1B 26.59(12)
O1B Er1 N1B 26.15(11)
O2A Er1 N1B 100.98(11)
O2D Er1 N1B 73.52(11)
O1C Er1 N1B 131.93(11)
O2C Er1 N1B 79.63(11)
O27A Er1 N1B 93.74(11)
O25A Er1 N1C 132.60(12)
O5A Er1 N1C 98.90(12)
O2B Er1 N1C 110.35(12)
O1B Er1 N1C 95.57(12)
O2A Er1 N1C 72.44(11)
O2D Er1 N1C 145.02(11)
O1C Er1 N1C 26.13(12)
O2C Er1 N1C 26.44(11)
O27A Er1 N1C 76.40(10)
N1B Er1 N1C 105.99(12)
O25A Er1 Zn1 34.03(8)
O5A Er1 Zn1 37.56(9)
O2B Er1 Zn1 112.84(8)
O1B Er1 Zn1 134.66(8)
O2A Er1 Zn1 102.18(7)
O2D Er1 Zn1 67.65(8)
O1C Er1 Zn1 101.26(8)
O2C Er1 Zn1 152.56(8)
O27A Er1 Zn1 91.36(7)
N1B Er1 Zn1 126.00(8)
N1C Er1 Zn1 127.37(9)
C10A C3A O2A 124.6(4)
C10A C3A C4A 121.5(4)
O2A C3A C4A 113.9(4)
O5A C4A C6A 122.1(4)
O5A C4A C3A 120.1(4)
C6A C4A C3A 117.8(4)
C7A C6A C4A 119.6(4)
C7A C6A C11A 121.5(4)
C4A C6A C11A 118.7(4)
C8A C7A C6A 122.5(5)
C7A C8A C10A 117.9(4)
C7A C8A C9A 121.0(4)
C10A C8A C9A 121.0(4)
C3A C10A C8A 120.6(4)
C6A C11A N12A 114.4(4)
N12A C14A C15A 112.2(4)
N16A C15A C14A 112.9(4)
N16A C18A C19A 111.3(4)
N20A C19A C18A 112.5(4)
N20A C22A C23A 116.3(4)
C24A C23A C32A 118.6(4)
C24A C23A C22A 118.8(4)
C32A C23A C22A 122.6(4)
O25A C24A C23A 121.4(4)
O25A C24A C26A 118.7(4)
C23A C24A C26A 119.9(4)
C29A C26A O27A 125.8(4)
C29A C26A C24A 121.0(4)
O27A C26A C24A 113.1(4)
C26A C29A C30A 120.0(4)
C29A C30A C32A 118.2(4)
C29A C30A C31A 120.4(4)
C32A C30A C31A 121.4(4)
C23A C32A C30A 122.2(4)
C14A N12A C13A 109.7(4)
C14A N12A C11A 107.2(3)
C13A N12A C11A 107.9(4)
C14A N12A Zn1 103.3(3)
C13A N12A Zn1 115.9(3)
C11A N12A Zn1 112.4(3)
C17A N16A C15A 109.8(4)
C17A N16A C18A 109.1(4)
C15A N16A C18A 111.1(4)
C17A N16A Zn1 110.9(3)
C15A N16A Zn1 108.4(3)
C18A N16A Zn1 107.5(3)
C19A N20A C21A 109.6(4)
C19A N20A C22A 111.2(4)
C21A N20A C22A 105.1(4)
C19A N20A Zn1 107.5(3)
C21A N20A Zn1 113.8(3)
C22A N20A Zn1 109.8(3)
C3A O2A C1A 116.8(3)
C3A O2A Er1 115.4(2)
C1A O2A Er1 124.6(3)
C4A O5A Zn1 123.0(3)
C4A O5A Er1 120.4(3)
Zn1 O5A Er1 103.05(13)
C24A O25A Zn1 124.5(3)
C24A O25A Er1 123.1(3)
Zn1 O25A Er1 109.05(13)
C26A O27A C28A 114.9(3)
C26A O27A Er1 112.0(2)
C28A O27A Er1 132.6(3)
O3B N1B O1B 123.3(4)
O3B N1B O2B 121.8(4)
O1B N1B O2B 114.9(4)
O3B N1B Er1 176.3(3)
O1B N1B Er1 58.0(2)
O2B N1B Er1 57.2(2)
N1B O1B Er1 95.8(3)
N1B O2B Er1 96.2(3)
O3C N1C O1C 122.2(4)
O3C N1C O2C 121.3(4)
O1C N1C O2C 116.4(4)
O3C N1C Er1 169.8(3)
O1C N1C Er1 58.4(2)
O2C N1C Er1 58.9(2)
N1C O1C Er1 95.5(3)
N1C O2C Er1 94.7(3)
O3D N1D O1D 120.0(4)
O3D N1D O2D 119.8(4)
O1D N1D O2D 120.2(4)
N1D O1D Zn1 126.5(3)
N1D O2D Er1 134.3(3)

loop_
_geom_bond_atom_site_label_1
_geom_bond_atom_site_label_2
_geom_bond_distance
Zn1 O25A 2.045(3)
Zn1 O1D 2.156(3)
Zn1 O5A 2.161(3)
Zn1 N12A 2.169(4)
Zn1 N16A 2.182(4)
Zn1 N20A 2.250(4)
Zn1 Er1 3.4538(5)
Er1 O25A 2.195(3)
Er1 O5A 2.250(3)
Er1 O2B 2.394(3)
Er1 O1B 2.413(3)
Er1 O2A 2.416(3)
Er1 O2D 2.422(3)
Er1 O1C 2.439(3)
Er1 O2C 2.449(3)
Er1 O27A 2.563(3)
Er1 N1B 2.831(4)
Er1 N1C 2.851(4)
C1A O2A 1.439(5)
C3A C10A 1.377(7)
C3A O2A 1.408(6)
C3A C4A 1.413(6)
C4A O5A 1.343(5)
C4A C6A 1.400(6)
C6A C7A 1.392(7)
C6A C11A 1.488(6)
C7A C8A 1.385(7)
C8A C10A 1.396(7)
C8A C9A 1.509(7)
C11A N12A 1.511(6)
C13A N12A 1.485(6)
C14A N12A 1.483(6)
C14A C15A 1.523(7)
C15A N16A 1.490(6)
C17A N16A 1.474(6)
C18A N16A 1.495(6)
C18A C19A 1.523(7)
C19A N20A 1.474(6)
C21A N20A 1.484(6)
C22A N20A 1.502(6)
C22A C23A 1.512(6)
C23A C24A 1.391(6)
C23A C32A 1.391(6)
C24A O25A 1.346(5)
C24A C26A 1.400(7)
C26A C29A 1.378(6)
C26A O27A 1.388(5)
C28A O27A 1.444(5)
C29A C30A 1.403(6)
C30A C32A 1.398(7)
C30A C31A 1.496(7)
N1B O3B 1.214(5)
N1B O1B 1.254(5)
N1B O2B 1.274(5)
N1C O3C 1.228(5)
N1C O1C 1.261(5)
N1C O2C 1.274(5)
N1D O3D 1.233(5)
N1D O1D 1.269(5)
N1D O2D 1.277(5)
